data_7011460
loop_
_publ_author_name
'Stefanus Otto'
'Lars I. Elding'

_publ_section_title
;
 Low temperature kinetic study of very fast substitution reactions at
 platinum(II) trans to olefins
;
_journal_issue 11
_journal_name_full 'J. Chem. Soc., Dalton Trans.'
_journal_page_first 2354
_journal_page_last 2360
_journal_paper_doi 10.1039/b200197g
_journal_year 2002
_chemical_formula_moiety 'C24 H50 Cl3 N Pt'
_chemical_formula_sum 'C24 H50 Cl3 N Pt'
_chemical_formula_weight 654.09
_chemical_name_systematic
; 
Tetrabutylammoniumtrichloro(cyclooctene)platinum(II) 
;
_space_group_IT_number 14
_symmetry_cell_setting monoclinic
_symmetry_space_group_name_Hall '-P 2yn'
_symmetry_space_group_name_H-M 'P 1 21/n 1'
_atom_sites_solution_hydrogens geom
_atom_sites_solution_primary direct
_atom_sites_solution_secondary difmap
_audit_creation_method SHELXL-97
_cell_angle_alpha 90.00
_cell_angle_beta 91.94(3)
_cell_angle_gamma 90.00
_cell_formula_units_Z 4
_cell_length_a 14.731(3)
_cell_length_b 9.4487(19)
_cell_length_c 21.021(4)
_cell_measurement_reflns_used 5604
_cell_measurement_temperature 293(2)
_cell_measurement_theta_max 28.70
_cell_measurement_theta_min 2.36
_cell_volume 2924.2(10)
_computing_cell_refinement 'SAINT (Siemens, 1995)'
_computing_data_collection 'SMART (Siemens, 1995)'
_computing_data_reduction 'SAINT (Siemens, 1995)'
_computing_molecular_graphics 'DIAMOND (Brandenburg, 1999)'
_computing_publication_material 'SHELXL-97 (Sheldrick, 1997b)'
_computing_structure_refinement 'SHELXL-97 (Sheldrick, 1997b)'
_computing_structure_solution 'SHELXS-97 (Sheldrick, 1997a)'
_diffrn_ambient_temperature 293(2)
_diffrn_measured_fraction_theta_full 0.917
_diffrn_measured_fraction_theta_max 0.917
_diffrn_measurement_device_type 'Siemens SMART CCD'
_diffrn_measurement_method '\w scans'
_diffrn_radiation_monochromator graphite
_diffrn_radiation_source 'fine-focus sealed tube'
_diffrn_radiation_type MoK\a
_diffrn_radiation_wavelength 0.71073
_diffrn_reflns_av_R_equivalents 0.0802
_diffrn_reflns_av_sigmaI/netI 0.0583
_diffrn_reflns_limit_h_max 20
_diffrn_reflns_limit_h_min -21
_diffrn_reflns_limit_k_max 13
_diffrn_reflns_limit_k_min -8
_diffrn_reflns_limit_l_max 29
_diffrn_reflns_limit_l_min -29
_diffrn_reflns_number 29582
_diffrn_reflns_theta_full 31.83
_diffrn_reflns_theta_max 31.83
_diffrn_reflns_theta_min 1.66
_diffrn_standards_decay_% 0
_diffrn_standards_number 'First 50 frames repeated after data collection.'
_exptl_absorpt_coefficient_mu 5.083
_exptl_absorpt_correction_T_max 0.827
_exptl_absorpt_correction_T_min 0.335
_exptl_absorpt_correction_type empirical
_exptl_absorpt_process_details 'SADABS (Sheldrick, 1996)'
_exptl_crystal_colour Yellow
_exptl_crystal_density_diffrn 1.486
_exptl_crystal_density_method 'not measured'
_exptl_crystal_description Rectangle
_exptl_crystal_F_000 1320
_exptl_crystal_size_max 0.20
_exptl_crystal_size_mid 0.15
_exptl_crystal_size_min 0.03
_refine_diff_density_max 2.323
_refine_diff_density_min -1.883
_refine_diff_density_rms 0.136
_refine_ls_extinction_coef 0.0057(3)
_refine_ls_extinction_expression Fc^*^=kFc[1+0.001xFc^2^\l^3^/sin(2\q)]^-1/4^
_refine_ls_extinction_method SHELXL
_refine_ls_goodness_of_fit_ref 0.998
_refine_ls_hydrogen_treatment mixed
_refine_ls_matrix_type full
_refine_ls_number_parameters 276
_refine_ls_number_reflns 9167
_refine_ls_number_restraints 0
_refine_ls_restrained_S_all 0.998
_refine_ls_R_factor_all 0.0684
_refine_ls_R_factor_gt 0.0431
_refine_ls_shift/su_max 0.002
_refine_ls_shift/su_mean 0.000
_refine_ls_structure_factor_coef Fsqd
_refine_ls_weighting_details 'calc w=1/[\s^2^(Fo^2^)+(0.0653P)^2^] where P=(Fo^2^+2Fc^2^)/3'
_refine_ls_weighting_scheme calc
_refine_ls_wR_factor_gt 0.1080
_refine_ls_wR_factor_ref 0.1202
_reflns_number_gt 6441
_reflns_number_total 9167
_reflns_threshold_expression >2sigma(I)
_cod_data_source_file b200197g.txt
_cod_data_source_block Bu4N[PtCl3(C8H14)]
_cod_depositor_comments
;
The following automatic conversions were performed:
'_symmetry_cell_setting' value 'Monoclinic' changed to 'monoclinic'
according to '/home/saulius/struct/CIF-dictionaries/cif_core.dic'
dictionary named 'cif_core.dic' version 2.4.1 from
2010-06-29.

'_exptl_absorpt_correction_type' value 'Empirical' changed to
'empirical' according to
'/home/saulius/struct/CIF-dictionaries/cif_core.dic' dictionary named
'cif_core.dic' version 2.4.1 from 2010-06-29.

Automatic conversion script
Id: cif_fix_enum 1527 2010-12-29 10:47:43Z saulius 
;
_cod_original_sg_symbol_H-M P21/n
_cod_database_code 7011460

loop_
_symmetry_equiv_pos_as_xyz
'x, y, z'
'-x+1/2, y+1/2, -z+1/2'
'-x, -y, -z'
'x-1/2, -y-1/2, z-1/2'

loop_
_atom_site_label
_atom_site_type_symbol
_atom_site_fract_x
_atom_site_fract_y
_atom_site_fract_z
_atom_site_U_iso_or_equiv
_atom_site_adp_type
_atom_site_occupancy
_atom_site_symmetry_multiplicity
_atom_site_calc_flag
_atom_site_refinement_flags
_atom_site_disorder_assembly
_atom_site_disorder_group
Pt Pt 0.019839(11) 0.616057(16) 0.182195(7) 0.04604(8) Uani 1 1 d . . .
Cl1 Cl 0.14113(11) 0.61939(13) 0.11435(8) 0.0730(4) Uani 1 1 d . . .
Cl2 Cl 0.09987(9) 0.45261(13) 0.24271(6) 0.0641(3) Uani 1 1 d . . .
Cl3 Cl -0.05532(9) 0.77998(15) 0.11803(6) 0.0719(3) Uani 1 1 d . . .
C1 C -0.0695(3) 0.6736(5) 0.2565(2) 0.0515(10) Uani 1 1 d . . .
H1 H -0.081(3) 0.771(5) 0.245(2) 0.057(13) Uiso 1 1 d . . .
C2 C -0.1083(3) 0.5638(6) 0.2209(2) 0.0536(10) Uani 1 1 d . . .
H2 H -0.143(3) 0.597(4) 0.186(2) 0.049(12) Uiso 1 1 d . . .
C3 C -0.1231(4) 0.4175(6) 0.2478(3) 0.0688(14) Uani 1 1 d . . .
H3A H -0.0779 0.3981 0.2813 0.112(3) Uiso 1 1 calc R . .
H3B H -0.1169 0.3472 0.2146 0.112(3) Uiso 1 1 calc R . .
C4 C -0.2181(5) 0.4096(7) 0.2744(4) 0.097(2) Uani 1 1 d . . .
H4A H -0.2620 0.4126 0.2390 0.112(3) Uiso 1 1 calc R . .
H4B H -0.2245 0.3187 0.2952 0.112(3) Uiso 1 1 calc R . .
C5 C -0.2421(6) 0.5228(10) 0.3207(5) 0.134(3) Uani 1 1 d . . .
H5A H -0.2503 0.6099 0.2968 0.112(3) Uiso 1 1 calc R . .
H5B H -0.3008 0.4985 0.3372 0.112(3) Uiso 1 1 calc R . .
C6 C -0.1836(5) 0.5532(12) 0.3733(4) 0.120(3) Uani 1 1 d . . .
H6A H -0.1484 0.4684 0.3825 0.112(3) Uiso 1 1 calc R . .
H6B H -0.2213 0.5693 0.4096 0.112(3) Uiso 1 1 calc R . .
C7 C -0.1158(5) 0.6779(7) 0.3708(3) 0.0844(17) Uani 1 1 d . . .
H7A H -0.0902 0.6941 0.4133 0.112(3) Uiso 1 1 calc R . .
H7B H -0.1489 0.7626 0.3580 0.112(3) Uiso 1 1 calc R . .
C8 C -0.0365(4) 0.6558(6) 0.3246(2) 0.0648(13) Uani 1 1 d . . .
H8A H 0.0112 0.7239 0.3343 0.112(3) Uiso 1 1 calc R . .
H8B H -0.0114 0.5616 0.3305 0.112(3) Uiso 1 1 calc R . .
N N 0.1862(3) 0.1184(3) 0.09634(18) 0.0499(8) Uani 1 1 d . . .
C11 C 0.1854(4) 0.1103(5) 0.1691(2) 0.0672(15) Uani 1 1 d . . .
H11A H 0.2475 0.1178 0.1856 0.112(3) Uiso 1 1 calc R . .
H11B H 0.1525 0.1917 0.1845 0.112(3) Uiso 1 1 calc R . .
C12 C 0.1434(5) -0.0229(9) 0.1968(3) 0.103(2) Uani 1 1 d . . .
H12A H 0.0833 -0.0366 0.1775 0.112(3) Uiso 1 1 calc R . .
H12B H 0.1802 -0.1041 0.1859 0.112(3) Uiso 1 1 calc R . .
C13 C 0.1361(6) -0.0161(13) 0.2684(4) 0.136(4) Uani 1 1 d . . .
H13A H 0.1423 -0.1117 0.2849 0.112(3) Uiso 1 1 calc R . .
H13B H 0.1875 0.0377 0.2853 0.112(3) Uiso 1 1 calc R . .
C14 C 0.0616(10) 0.0391(14) 0.2914(7) 0.232(8) Uani 1 1 d . . .
H14A H 0.0612 0.1395 0.2842 0.112(3) Uiso 1 1 calc R . .
H14B H 0.0603 0.0209 0.3363 0.112(3) Uiso 1 1 calc R . .
H14C H 0.0093 -0.0028 0.2705 0.112(3) Uiso 1 1 calc R . .
C21 C 0.2276(3) -0.0149(5) 0.0692(2) 0.0537(10) Uani 1 1 d . . .
H21A H 0.1947 -0.0958 0.0850 0.112(3) Uiso 1 1 calc R . .
H21B H 0.2184 -0.0130 0.0233 0.112(3) Uiso 1 1 calc R . .
C22 C 0.3279(3) -0.0370(5) 0.0844(2) 0.0620(12) Uani 1 1 d . . .
H22A H 0.3396 -0.0306 0.1300 0.112(3) Uiso 1 1 calc R . .
H22B H 0.3630 0.0358 0.0639 0.112(3) Uiso 1 1 calc R . .
C23 C 0.3560(4) -0.1832(6) 0.0604(3) 0.0725(14) Uani 1 1 d . . .
H23A H 0.3251 -0.2554 0.0844 0.112(3) Uiso 1 1 calc R . .
H23B H 0.3367 -0.1928 0.0160 0.112(3) Uiso 1 1 calc R . .
C24 C 0.4569(4) -0.2073(8) 0.0667(3) 0.100(2) Uani 1 1 d . . .
H24A H 0.4882 -0.1286 0.0486 0.112(3) Uiso 1 1 calc R . .
H24B H 0.4723 -0.2925 0.0446 0.112(3) Uiso 1 1 calc R . .
H24C H 0.4747 -0.2162 0.1109 0.112(3) Uiso 1 1 calc R . .
C31 C 0.2392(3) 0.2478(5) 0.0795(3) 0.0633(13) Uani 1 1 d . . .
H31A H 0.2992 0.2403 0.0998 0.112(3) Uiso 1 1 calc R . .
H31B H 0.2098 0.3294 0.0977 0.112(3) Uiso 1 1 calc R . .
C32 C 0.2504(4) 0.2754(6) 0.0098(3) 0.0743(14) Uani 1 1 d . . .
H32A H 0.1918 0.2992 -0.0098 0.112(3) Uiso 1 1 calc R . .
H32B H 0.2721 0.1900 -0.0103 0.112(3) Uiso 1 1 calc R . .
C33 C 0.3163(6) 0.3942(6) -0.0011(5) 0.096(2) Uani 1 1 d . . .
H33A H 0.2947 0.4788 0.0197 0.112(3) Uiso 1 1 calc R . .
H33B H 0.3747 0.3697 0.0186 0.112(3) Uiso 1 1 calc R . .
C34 C 0.3290(6) 0.4263(9) -0.0695(5) 0.121(3) Uani 1 1 d . . .
H34A H 0.3510 0.3435 -0.0905 0.112(3) Uiso 1 1 calc R . .
H34B H 0.3722 0.5017 -0.0731 0.112(3) Uiso 1 1 calc R . .
H34C H 0.2720 0.4545 -0.0890 0.112(3) Uiso 1 1 calc R . .
C41 C 0.0893(3) 0.1223(5) 0.0677(2) 0.0583(12) Uani 1 1 d . . .
H41A H 0.0928 0.1213 0.0217 0.112(3) Uiso 1 1 calc R . .
H41B H 0.0586 0.0363 0.0801 0.112(3) Uiso 1 1 calc R . .
C42 C 0.0317(4) 0.2463(7) 0.0860(3) 0.0804(16) Uani 1 1 d . . .
H42A H 0.0598 0.3343 0.0734 0.112(3) Uiso 1 1 calc R . .
H42B H 0.0244 0.2479 0.1317 0.112(3) Uiso 1 1 calc R . .
C43 C -0.0618(4) 0.2276(7) 0.0509(3) 0.0802(16) Uani 1 1 d . . .
H43A H -0.0527 0.2186 0.0056 0.112(3) Uiso 1 1 calc R . .
H43B H -0.0898 0.1409 0.0652 0.112(3) Uiso 1 1 calc R . .
C44 C -0.1246(5) 0.3488(8) 0.0619(4) 0.100(2) Uani 1 1 d . . .
H44A H -0.1443 0.3459 0.1049 0.112(3) Uiso 1 1 calc R . .
H44B H -0.1763 0.3420 0.0330 0.112(3) Uiso 1 1 calc R . .
H44C H -0.0933 0.4362 0.0548 0.112(3) Uiso 1 1 calc R . .

loop_
_atom_site_aniso_label
_atom_site_aniso_U_11
_atom_site_aniso_U_22
_atom_site_aniso_U_33
_atom_site_aniso_U_23
_atom_site_aniso_U_13
_atom_site_aniso_U_12
Pt 0.04675(12) 0.05009(12) 0.04167(10) 0.00014(6) 0.00720(7) -0.00086(6)
Cl1 0.0698(8) 0.0736(9) 0.0776(9) 0.0100(6) 0.0332(7) 0.0069(6)
Cl2 0.0692(7) 0.0657(7) 0.0575(6) 0.0039(5) 0.0024(5) 0.0142(6)
Cl3 0.0689(8) 0.0871(9) 0.0600(7) 0.0217(6) 0.0079(5) 0.0126(6)
C1 0.055(3) 0.051(2) 0.049(2) -0.001(2) 0.0158(19) 0.002(2)
C2 0.044(2) 0.068(3) 0.049(2) 0.000(2) 0.0071(18) -0.004(2)
C3 0.073(3) 0.065(3) 0.069(3) -0.013(3) 0.015(3) -0.024(3)
C4 0.096(5) 0.088(4) 0.107(6) 0.000(4) 0.031(4) -0.035(4)
C5 0.115(6) 0.145(8) 0.148(8) -0.011(6) 0.073(6) -0.044(6)
C6 0.093(5) 0.198(9) 0.071(4) -0.006(5) 0.042(4) -0.015(6)
C7 0.116(5) 0.082(4) 0.057(3) -0.014(3) 0.034(3) 0.002(4)
C8 0.082(4) 0.067(3) 0.046(2) -0.012(2) 0.008(2) -0.013(3)
N 0.048(2) 0.054(2) 0.0471(19) -0.0124(14) 0.0002(16) 0.0058(14)
C11 0.065(3) 0.091(4) 0.046(2) -0.021(2) -0.005(2) 0.015(2)
C12 0.098(5) 0.154(7) 0.059(3) 0.009(4) 0.017(3) -0.020(5)
C13 0.098(6) 0.240(12) 0.070(4) 0.021(6) 0.021(4) 0.015(7)
C14 0.290(18) 0.212(13) 0.203(13) -0.088(11) 0.156(13) -0.143(13)
C21 0.060(3) 0.056(2) 0.045(2) -0.0094(18) 0.0047(19) 0.007(2)
C22 0.057(3) 0.069(3) 0.060(3) -0.009(2) -0.003(2) 0.011(2)
C23 0.067(3) 0.076(3) 0.075(3) -0.011(3) 0.012(3) 0.015(3)
C24 0.079(4) 0.118(6) 0.105(5) -0.013(4) 0.011(4) 0.039(4)
C31 0.057(3) 0.056(3) 0.077(3) -0.012(2) -0.003(2) 0.003(2)
C32 0.068(3) 0.065(3) 0.090(4) 0.007(3) 0.004(3) -0.005(3)
C33 0.085(5) 0.075(4) 0.129(7) 0.018(4) 0.019(4) 0.002(3)
C34 0.101(6) 0.103(5) 0.161(9) 0.041(6) 0.036(5) 0.016(4)
C41 0.047(2) 0.073(3) 0.054(3) -0.010(2) -0.006(2) 0.008(2)
C42 0.064(3) 0.097(4) 0.080(4) -0.015(3) -0.006(3) 0.024(3)
C43 0.071(3) 0.104(4) 0.065(3) -0.010(3) -0.005(3) 0.022(3)
C44 0.076(4) 0.139(6) 0.083(4) -0.009(4) -0.013(4) 0.035(4)

loop_
_atom_type_symbol
_atom_type_description
_atom_type_scat_dispersion_real
_atom_type_scat_dispersion_imag
_atom_type_scat_source
C C 0.0033 0.0016 'International Tables Vol C Tables 4.2.6.8 and 6.1.1.4'
H H 0.0000 0.0000 'International Tables Vol C Tables 4.2.6.8 and 6.1.1.4'
N N 0.0061 0.0033 'International Tables Vol C Tables 4.2.6.8 and 6.1.1.4'
Cl Cl 0.1484 0.1585 'International Tables Vol C Tables 4.2.6.8 and 6.1.1.4'
Pt Pt -1.7033 8.3905 'International Tables Vol C Tables 4.2.6.8 and 6.1.1.4'

loop_
_geom_angle_atom_site_label_1
_geom_angle_atom_site_label_2
_geom_angle_atom_site_label_3
_geom_angle
_geom_angle_site_symmetry_1
_geom_angle_site_symmetry_3
_geom_angle_publ_flag
C2 Pt C1 37.87(19) . . ?
C2 Pt Cl2 94.42(14) . . ?
C1 Pt Cl2 94.75(13) . . ?
C2 Pt Cl3 88.00(14) . . ?
C1 Pt Cl3 87.81(13) . . ?
Cl2 Pt Cl3 177.36(5) . . ?
C2 Pt Cl1 160.67(14) . . ?
C1 Pt Cl1 161.16(13) . . ?
Cl2 Pt Cl1 87.61(5) . . ?
Cl3 Pt Cl1 89.76(5) . . ?
C2 C1 C8 122.8(4) . . ?
C2 C1 Pt 70.8(3) . . ?
C8 C1 Pt 118.5(3) . . ?
C1 C2 C3 122.8(5) . . ?
C1 C2 Pt 71.4(3) . . ?
C3 C2 Pt 119.6(4) . . ?
C2 C3 C4 109.1(5) . . ?
C5 C4 C3 116.3(6) . . ?
C6 C5 C4 120.3(9) . . ?
C5 C6 C7 120.4(7) . . ?
C6 C7 C8 114.7(5) . . ?
C1 C8 C7 110.7(5) . . ?
C31 N C21 111.6(4) . . ?
C31 N C41 112.0(3) . . ?
C21 N C41 104.7(3) . . ?
C31 N C11 107.3(4) . . ?
C21 N C11 110.5(3) . . ?
C41 N C11 110.8(4) . . ?
C12 C11 N 116.0(4) . . ?
C13 C12 C11 112.8(7) . . ?
C14 C13 C12 117.9(10) . . ?
C22 C21 N 115.9(4) . . ?
C21 C22 C23 109.1(4) . . ?
C24 C23 C22 112.6(5) . . ?
N C31 C32 116.5(4) . . ?
C31 C32 C33 111.7(5) . . ?
C34 C33 C32 113.7(7) . . ?
C42 C41 N 116.5(4) . . ?
C41 C42 C43 106.8(5) . . ?
C44 C43 C42 112.5(5) . . ?

loop_
_geom_bond_atom_site_label_1
_geom_bond_atom_site_label_2
_geom_bond_distance
_geom_bond_site_symmetry_2
_geom_bond_publ_flag
Pt C2 2.139(4) . ?
Pt C1 2.147(4) . ?
Pt Cl2 2.3003(12) . ?
Pt Cl3 2.3115(13) . ?
Pt Cl1 2.3238(16) . ?
C1 C2 1.391(7) . ?
C1 C8 1.504(6) . ?
C2 C3 1.512(7) . ?
C3 C4 1.527(9) . ?
C4 C5 1.497(11) . ?
C5 C6 1.409(11) . ?
C6 C7 1.546(11) . ?
C7 C8 1.558(8) . ?
N C31 1.499(6) . ?
N C21 1.519(5) . ?
N C41 1.530(6) . ?
N C11 1.532(6) . ?
C11 C12 1.526(9) . ?
C12 C13 1.515(9) . ?
C13 C14 1.322(14) . ?
C21 C22 1.515(6) . ?
C22 C23 1.532(7) . ?
C23 C24 1.506(8) . ?
C31 C32 1.503(7) . ?
C32 C33 1.507(8) . ?
C33 C34 1.486(12) . ?
C41 C42 1.504(7) . ?
C42 C43 1.551(7) . ?
C43 C44 1.494(8) . ?
